data_4328223
loop_
_publ_author_name
'Zu-Jin Lin'
'Zhen Yang'
'Tian-Fu Liu'
'Yuan-Biao Huang'
'Rong Cao'

_publ_contact_author_address
;
State Key Laboratory of Structural Chemistry,
Fujian Institute of Research on the Structure of Matter,
Chinese Academy of Sciences, Fujian, Fuzhou 350002, PR China
;
_publ_contact_author_email linzujin@fjirsm.ac.cn
_publ_contact_author_fax +86-0591-83796710
_publ_contact_author_name 'Zujin Lin'
_publ_contact_author_phone +86-0591-83725186
_publ_section_title
;
 Microwave-Assisted Synthesis of a Series of Lanthanide Metal-Organic
 Frameworks and Gas Sorption Properties
;
_journal_name_full 'Inorganic Chemistry'
_journal_page_first 1813
_journal_page_last 1820
_journal_paper_doi 10.1021/ic202082w
_journal_volume 51
_journal_year 2012
_chemical_formula_sum 'C43 H25 O16 P2 Sm2'
_chemical_formula_weight 1160.27
_chemical_name_systematic
; 
 ? 
;
_space_group_IT_number 13
_symmetry_cell_setting monoclinic
_symmetry_space_group_name_Hall '-P 2yc'
_symmetry_space_group_name_H-M 'P 1 2/c 1'
_atom_sites_solution_hydrogens geom
_atom_sites_solution_primary direct
_atom_sites_solution_secondary difmap
_audit_creation_method SHELXL-97
_cell_angle_alpha 90.00
_cell_angle_beta 108.058(10)
_cell_angle_gamma 90.00
_cell_formula_units_Z 2
_cell_length_a 14.664(3)
_cell_length_b 10.603(2)
_cell_length_c 23.698(4)
_cell_measurement_reflns_used 9174
_cell_measurement_temperature 293(2)
_cell_measurement_theta_max 27.4835
_cell_measurement_theta_min 2.1223
_cell_volume 3503.1(12)
_computing_cell_refinement 'CrystalClear (Rigaku Inc., 2007)'
_computing_data_collection 'CrystalClear (Rigaku Inc., 2007)'
_computing_data_reduction 'CrystalClear (Rigaku Inc., 2007)'
_computing_structure_refinement 'SHELXL-97 (Sheldrick, 1997)'
_computing_structure_solution 'SHELXS-97 (Sheldrick, 1990)'
_diffrn_ambient_temperature 293(2)
_diffrn_detector_area_resol_mean 13.6612
_diffrn_measured_fraction_theta_full 0.996
_diffrn_measured_fraction_theta_max 0.996
_diffrn_measurement_device_type 'Mercury2 (1x1 bin mode)'
_diffrn_measurement_method CCD_Profile_fitting
_diffrn_radiation_monochromator graphite
_diffrn_radiation_source 'fine-focus sealed tube'
_diffrn_radiation_type MoK\a
_diffrn_radiation_wavelength 0.71073
_diffrn_reflns_av_R_equivalents 0.0458
_diffrn_reflns_av_sigmaI/netI 0.0492
_diffrn_reflns_limit_h_max 18
_diffrn_reflns_limit_h_min -19
_diffrn_reflns_limit_k_max 13
_diffrn_reflns_limit_k_min -13
_diffrn_reflns_limit_l_max 30
_diffrn_reflns_limit_l_min -29
_diffrn_reflns_number 26888
_diffrn_reflns_theta_full 27.49
_diffrn_reflns_theta_max 27.49
_diffrn_reflns_theta_min 2.12
_diffrn_standards_number 8448
_exptl_absorpt_coefficient_mu 1.750
_exptl_absorpt_correction_T_max 0.7917
_exptl_absorpt_correction_T_min 0.7210
_exptl_absorpt_correction_type multi-scan
_exptl_crystal_colour colorless
_exptl_crystal_density_diffrn 1.100
_exptl_crystal_description Prism
_exptl_crystal_F_000 1130
_exptl_crystal_size_max 0.20
_exptl_crystal_size_mid 0.16
_exptl_crystal_size_min 0.14
_platon_squeeze_details
;
;
_refine_diff_density_max 2.674
_refine_diff_density_min -1.931
_refine_diff_density_rms 0.270
_refine_ls_extinction_method none
_refine_ls_goodness_of_fit_ref 1.139
_refine_ls_hydrogen_treatment constr
_refine_ls_matrix_type full
_refine_ls_number_parameters 285
_refine_ls_number_reflns 8029
_refine_ls_number_restraints 0
_refine_ls_restrained_S_all 1.139
_refine_ls_R_factor_all 0.0724
_refine_ls_R_factor_gt 0.0674
_refine_ls_shift/su_max 0.001
_refine_ls_shift/su_mean 0.000
_refine_ls_structure_factor_coef Fsqd
_refine_ls_weighting_details 'calc w=1/[\s^2^(Fo^2^)+(0.1100P)^2^+20.7968P] where P=(Fo^2^+2Fc^2^)/3'
_refine_ls_weighting_scheme calc
_refine_ls_wR_factor_gt 0.2070
_refine_ls_wR_factor_ref 0.2142
_reflns_number_gt 7444
_reflns_number_total 8029
_reflns_threshold_expression >2sigma(I)
_cod_data_source_file ic202082w_si_003_02.cif
_cod_data_source_block Sm
_cod_original_cell_volume 3503.1(11)
_cod_database_code 4328223

loop_
_symmetry_equiv_pos_as_xyz
'x, y, z'
'-x, y, -z+1/2'
'-x, -y, -z'
'x, -y, z-1/2'

loop_
_atom_site_label
_atom_site_type_symbol
_atom_site_fract_x
_atom_site_fract_y
_atom_site_fract_z
_atom_site_U_iso_or_equiv
_atom_site_adp_type
_atom_site_occupancy
_atom_site_symmetry_multiplicity
_atom_site_calc_flag
_atom_site_refinement_flags
Sm1 Sm 0.34655(2) -1.07247(3) -0.227717(14) 0.02746(14) Uani 1 1 d .
C1 C 0.2846(5) -0.7029(6) -0.1404(3) 0.0333(14) Uani 1 1 d .
C2 C 0.2990(8) -0.6771(7) -0.1941(4) 0.051(2) Uani 1 1 d .
H2 H 0.3009 -0.7427 -0.2198 0.062 Uiso 1 1 calc R
C3 C 0.3107(8) -0.5547(8) -0.2098(4) 0.054(2) Uani 1 1 d .
H3 H 0.3203 -0.5382 -0.2461 0.065 Uiso 1 1 calc R
C4 C 0.3082(6) -0.4562(7) -0.1723(3) 0.0373(15) Uani 1 1 d .
C5 C 0.2914(9) -0.4811(8) -0.1184(4) 0.066(3) Uani 1 1 d .
H5 H 0.2884 -0.4152 -0.0931 0.079 Uiso 1 1 calc R
C6 C 0.2793(9) -0.6047(8) -0.1027(4) 0.062(3) Uani 1 1 d .
H6 H 0.2676 -0.6217 -0.0671 0.074 Uiso 1 1 calc R
C7 C 0.3216(6) -0.3234(7) -0.1893(3) 0.0373(15) Uani 1 1 d .
C8 C 0.3087(5) -0.8715(6) -0.0421(3) 0.0308(13) Uani 1 1 d .
C9 C 0.4061(6) -0.8726(11) -0.0115(4) 0.056(2) Uani 1 1 d .
H9 H 0.4501 -0.8707 -0.0325 0.067 Uiso 1 1 calc R
C10 C 0.4389(6) -0.8763(11) 0.0499(4) 0.057(2) Uani 1 1 d .
H10 H 0.5045 -0.8756 0.0697 0.068 Uiso 1 1 calc R
C11 C 0.3750(5) -0.8812(7) 0.0815(3) 0.0318(13) Uani 1 1 d .
C12 C 0.2786(6) -0.8798(12) 0.0513(4) 0.060(3) Uani 1 1 d .
H12 H 0.2348 -0.8803 0.0725 0.072 Uiso 1 1 calc R
C13 C 0.2454(6) -0.8776(12) -0.0097(4) 0.059(3) Uani 1 1 d .
H13 H 0.1797 -0.8803 -0.0292 0.071 Uiso 1 1 calc R
C14 C 0.4094(5) -0.8817(7) 0.1482(3) 0.0359(15) Uani 1 1 d .
C15 C 0.1447(5) -0.9038(6) -0.1465(3) 0.0308(13) Uani 1 1 d .
C16 C 0.1191(5) -1.0307(7) -0.1533(4) 0.0422(17) Uani 1 1 d .
H16 H 0.1665 -1.0925 -0.1440 0.051 Uiso 1 1 calc R
C17 C 0.0245(6) -1.0646(7) -0.1735(4) 0.0452(19) Uani 1 1 d .
H17 H 0.0078 -1.1494 -0.1785 0.054 Uiso 1 1 calc R
C18 C -0.0474(5) -0.9722(7) -0.1867(3) 0.0352(14) Uani 1 1 d .
C19 C -0.0221(6) -0.8468(7) -0.1805(4) 0.0462(19) Uani 1 1 d .
H19 H -0.0692 -0.7847 -0.1903 0.055 Uiso 1 1 calc R
C20 C 0.0741(6) -0.8135(8) -0.1597(4) 0.0466(19) Uani 1 1 d .
H20 H 0.0910 -0.7288 -0.1546 0.056 Uiso 1 1 calc R
C21 C -0.1509(5) -1.0088(8) -0.2116(3) 0.0382(15) Uani 1 1 d .
C22 C 0.5000 -0.8475(12) -0.2500 0.084(6) Uani 1 2 d S
H22 H 0.5000 -0.7598 -0.2500 0.101 Uiso 1 2 calc SR
O1 O 0.3275(4) -0.9524(4) -0.1476(2) 0.0314(10) Uani 1 1 d .
O2 O 0.3430(4) -0.3050(6) -0.2368(3) 0.0496(15) Uani 1 1 d .
O3 O 0.3127(5) -0.2328(5) -0.1574(3) 0.0473(13) Uani 1 1 d .
O4 O 0.4972(4) -0.8758(7) 0.1736(2) 0.0504(14) Uani 1 1 d .
O5 O 0.3477(4) -0.8901(6) 0.1742(2) 0.0484(14) Uani 1 1 d .
O6 O -0.2146(4) -0.9250(5) -0.2200(3) 0.0444(13) Uani 1 1 d .
O7 O -0.1735(4) -1.1212(6) -0.2265(3) 0.0505(15) Uani 1 1 d .
O8 O 0.4303(4) -0.8910(6) -0.2415(3) 0.0537(15) Uani 1 1 d .
P1 P 0.27038(12) -0.86550(16) -0.12163(7) 0.0280(3) Uani 1 1 d .

loop_
_atom_site_aniso_label
_atom_site_aniso_U_11
_atom_site_aniso_U_22
_atom_site_aniso_U_33
_atom_site_aniso_U_23
_atom_site_aniso_U_13
_atom_site_aniso_U_12
Sm1 0.0302(2) 0.0272(2) 0.0256(2) 0.00031(11) 0.00962(15) 0.00074(11)
C1 0.037(3) 0.030(3) 0.034(3) -0.005(3) 0.012(3) 0.000(3)
C2 0.089(7) 0.027(4) 0.048(5) -0.005(3) 0.035(5) -0.003(4)
C3 0.090(7) 0.036(4) 0.049(5) 0.001(3) 0.039(5) -0.002(4)
C4 0.043(4) 0.029(3) 0.041(4) 0.002(3) 0.015(3) 0.000(3)
C5 0.129(10) 0.027(4) 0.055(5) -0.007(4) 0.050(6) -0.010(5)
C6 0.122(9) 0.030(4) 0.048(5) -0.001(3) 0.048(6) -0.007(5)
C7 0.045(4) 0.027(3) 0.041(4) 0.002(3) 0.015(3) 0.000(3)
C8 0.037(3) 0.029(3) 0.026(3) -0.002(2) 0.010(3) -0.003(3)
C9 0.033(4) 0.102(8) 0.035(4) 0.003(4) 0.015(3) 0.001(4)
C10 0.028(4) 0.106(8) 0.035(4) 0.005(5) 0.008(3) 0.004(4)
C11 0.035(3) 0.034(3) 0.026(3) 0.003(3) 0.008(3) 0.001(3)
C12 0.032(4) 0.121(9) 0.029(4) 0.002(5) 0.013(3) -0.005(5)
C13 0.032(4) 0.114(9) 0.033(4) 0.000(5) 0.012(3) -0.004(5)
C14 0.044(4) 0.035(4) 0.027(3) 0.004(3) 0.009(3) 0.008(3)
C15 0.035(3) 0.031(3) 0.025(3) 0.001(2) 0.007(3) -0.003(3)
C16 0.035(4) 0.032(4) 0.058(5) -0.001(3) 0.012(3) 0.001(3)
C17 0.033(4) 0.033(4) 0.062(5) -0.001(3) 0.004(4) -0.006(3)
C18 0.037(4) 0.036(4) 0.031(3) -0.001(3) 0.008(3) -0.001(3)
C19 0.034(4) 0.032(4) 0.068(5) -0.001(4) 0.009(4) 0.004(3)
C20 0.037(4) 0.033(4) 0.065(5) -0.001(3) 0.009(4) -0.002(3)
C21 0.037(4) 0.045(4) 0.033(3) 0.001(3) 0.010(3) -0.002(3)
C22 0.074(9) 0.023(5) 0.19(2) 0.000 0.093(12) 0.000
O1 0.042(3) 0.024(2) 0.031(2) -0.0018(18) 0.015(2) 0.0011(19)
O2 0.067(4) 0.045(3) 0.042(3) 0.001(2) 0.025(3) 0.001(3)
O3 0.072(4) 0.026(2) 0.052(3) -0.002(2) 0.031(3) -0.001(2)
O4 0.037(3) 0.074(4) 0.033(3) 0.003(3) 0.000(2) 0.009(3)
O5 0.052(3) 0.069(4) 0.027(3) 0.005(3) 0.016(2) 0.001(3)
O6 0.033(3) 0.042(3) 0.053(3) -0.005(2) 0.005(3) -0.001(2)
O7 0.035(3) 0.040(3) 0.072(4) -0.006(3) 0.010(3) -0.003(2)
O8 0.052(3) 0.038(3) 0.082(5) -0.001(3) 0.038(3) -0.008(3)
P1 0.0328(8) 0.0272(8) 0.0244(7) -0.0016(6) 0.0093(6) -0.0018(6)

loop_
_atom_type_symbol
_atom_type_description
_atom_type_scat_dispersion_real
_atom_type_scat_dispersion_imag
_atom_type_scat_source
C C 0.0033 0.0016 'International Tables Vol C Tables 4.2.6.8 and 6.1.1.4'
H H 0.0000 0.0000 'International Tables Vol C Tables 4.2.6.8 and 6.1.1.4'
O O 0.0106 0.0060 'International Tables Vol C Tables 4.2.6.8 and 6.1.1.4'
P P 0.1023 0.0942 'International Tables Vol C Tables 4.2.6.8 and 6.1.1.4'
Sm Sm -0.1638 3.4418 'International Tables Vol C Tables 4.2.6.8 and 6.1.1.4'

loop_
_geom_angle_atom_site_label_1
_geom_angle_atom_site_label_2
_geom_angle_atom_site_label_3
_geom_angle
_geom_angle_site_symmetry_1
_geom_angle_site_symmetry_3
O4 Sm1 O8 78.6(2) 3_635 .
O4 Sm1 O5 101.4(2) 3_635 4_535
O8 Sm1 O5 80.7(2) . 4_535
O4 Sm1 O1 91.5(2) 3_635 .
O8 Sm1 O1 82.5(2) . .
O5 Sm1 O1 156.3(2) 4_535 .
O4 Sm1 O2 78.6(2) 3_635 1_545
O8 Sm1 O2 142.9(2) . 1_545
O5 Sm1 O2 75.7(2) 4_535 1_545
O1 Sm1 O2 126.88(17) . 1_545
O4 Sm1 O7 153.2(3) 3_635 2_554
O8 Sm1 O7 127.9(2) . 2_554
O5 Sm1 O7 81.6(2) 4_535 2_554
O1 Sm1 O7 95.9(2) . 2_554
O2 Sm1 O7 76.3(2) 1_545 2_554
O4 Sm1 O6 154.6(2) 3_635 2_554
O8 Sm1 O6 77.2(2) . 2_554
O5 Sm1 O6 81.8(2) 4_535 2_554
O1 Sm1 O6 78.22(19) . 2_554
O2 Sm1 O6 126.04(19) 1_545 2_554
O7 Sm1 O6 51.99(19) 2_554 2_554
O4 Sm1 O3 80.7(2) 3_635 1_545
O8 Sm1 O3 148.7(2) . 1_545
O5 Sm1 O3 126.6(2) 4_535 1_545
O1 Sm1 O3 74.83(17) . 1_545
O2 Sm1 O3 52.13(17) 1_545 1_545
O7 Sm1 O3 76.5(2) 2_554 1_545
O6 Sm1 O3 117.8(2) 2_554 1_545
O4 Sm1 C21 176.7(2) 3_635 2_554
O8 Sm1 C21 102.8(2) . 2_554
O5 Sm1 C21 81.8(2) 4_535 2_554
O1 Sm1 C21 85.8(2) . 2_554
O2 Sm1 C21 101.6(2) 1_545 2_554
O7 Sm1 C21 26.0(2) 2_554 2_554
O6 Sm1 C21 26.0(2) 2_554 2_554
O3 Sm1 C21 96.8(2) 1_545 2_554
O4 Sm1 C7 78.8(2) 3_635 1_545
O8 Sm1 C7 157.3(2) . 1_545
O5 Sm1 C7 101.3(2) 4_535 1_545
O1 Sm1 C7 100.68(19) . 1_545
O2 Sm1 C7 26.26(19) 1_545 1_545
O7 Sm1 C7 74.5(2) 2_554 1_545
O6 Sm1 C7 125.6(2) 2_554 1_545
O3 Sm1 C7 25.87(19) 1_545 1_545
C21 Sm1 C7 99.9(2) 2_554 1_545
C2 C1 C6 119.9(7) . .
C2 C1 P1 118.6(5) . .
C6 C1 P1 121.5(6) . .
C3 C2 C1 120.3(7) . .
C3 C2 H2 119.9 . .
C1 C2 H2 119.9 . .
C2 C3 C4 120.7(8) . .
C2 C3 H3 119.7 . .
C4 C3 H3 119.7 . .
C3 C4 C5 119.5(7) . .
C3 C4 C7 120.5(7) . .
C5 C4 C7 119.9(7) . .
C6 C5 C4 119.7(8) . .
C6 C5 H5 120.1 . .
C4 C5 H5 120.1 . .
C5 C6 C1 119.9(8) . .
C5 C6 H6 120.1 . .
C1 C6 H6 120.1 . .
O3 C7 O2 121.0(7) . .
O3 C7 C4 120.9(7) . .
O2 C7 C4 118.1(7) . .
O3 C7 Sm1 61.9(4) . 1_565
O2 C7 Sm1 59.2(4) . 1_565
C4 C7 Sm1 177.2(5) . 1_565
C13 C8 C9 118.0(7) . .
C13 C8 P1 122.8(6) . .
C9 C8 P1 119.2(5) . .
C10 C9 C8 121.1(7) . .
C10 C9 H9 119.4 . .
C8 C9 H9 119.4 . .
C11 C10 C9 120.1(7) . .
C11 C10 H10 120.0 . .
C9 C10 H10 120.0 . .
C10 C11 C12 118.9(7) . .
C10 C11 C14 120.7(7) . .
C12 C11 C14 120.3(6) . .
C11 C12 C13 121.4(7) . .
C11 C12 H12 119.3 . .
C13 C12 H12 119.3 . .
C12 C13 C8 120.4(7) . .
C12 C13 H13 119.8 . .
C8 C13 H13 119.8 . .
O4 C14 O5 124.6(7) . .
O4 C14 C11 117.9(6) . .
O5 C14 C11 117.5(7) . .
C20 C15 C16 119.3(7) . .
C20 C15 P1 122.8(6) . .
C16 C15 P1 117.9(6) . .
C17 C16 C15 120.1(7) . .
C17 C16 H16 119.9 . .
C15 C16 H16 119.9 . .
C16 C17 C18 120.4(7) . .
C16 C17 H17 119.8 . .
C18 C17 H17 119.8 . .
C19 C18 C17 119.5(7) . .
C19 C18 C21 119.9(7) . .
C17 C18 C21 120.4(7) . .
C18 C19 C20 119.7(7) . .
C18 C19 H19 120.2 . .
C20 C19 H19 120.2 . .
C15 C20 C19 121.0(7) . .
C15 C20 H20 119.5 . .
C19 C20 H20 119.5 . .
O7 C21 O6 120.5(7) . .
O7 C21 C18 120.1(7) . .
O6 C21 C18 119.3(7) . .
O7 C21 Sm1 60.1(4) . 2_554
O6 C21 Sm1 60.6(4) . 2_554
C18 C21 Sm1 173.5(5) . 2_554
O8 C22 O8 134.6(13) . 2_654
O8 C22 H22 112.7 . .
O8 C22 H22 112.7 2_654 .
P1 O1 Sm1 151.3(3) . .
C7 O2 Sm1 94.6(5) . 1_565
C7 O3 Sm1 92.3(4) . 1_565
C14 O4 Sm1 162.6(6) . 3_635
C14 O5 Sm1 136.5(5) . 4_536
C21 O6 Sm1 93.4(5) . 2_554
C21 O7 Sm1 94.0(5) . 2_554
C22 O8 Sm1 148.0(7) . .
O1 P1 C8 112.1(3) . .
O1 P1 C15 111.9(3) . .
C8 P1 C15 107.0(3) . .
O1 P1 C1 111.3(3) . .
C8 P1 C1 105.7(3) . .
C15 P1 C1 108.6(3) . .

loop_
_geom_bond_atom_site_label_1
_geom_bond_atom_site_label_2
_geom_bond_distance
_geom_bond_site_symmetry_2
Sm1 O4 2.319(6) 3_635
Sm1 O8 2.360(6) .
Sm1 O5 2.364(5) 4_535
Sm1 O1 2.374(5) .
Sm1 O2 2.474(6) 1_545
Sm1 O7 2.486(6) 2_554
Sm1 O6 2.498(5) 2_554
Sm1 O3 2.534(6) 1_545
Sm1 C21 2.862(7) 2_554
Sm1 C7 2.872(7) 1_545
C1 C2 1.381(10) .
C1 C6 1.390(10) .
C1 P1 1.809(7) .
C2 C3 1.375(11) .
C2 H2 0.9300 .
C3 C4 1.379(11) .
C3 H3 0.9300 .
C4 C5 1.400(11) .
C4 C7 1.494(10) .
C5 C6 1.388(11) .
C5 H5 0.9300 .
C6 H6 0.9300 .
C7 O3 1.254(9) .
C7 O2 1.275(9) .
C7 Sm1 2.872(7) 1_565
C8 C13 1.379(10) .
C8 C9 1.386(10) .
C8 P1 1.792(7) .
C9 C10 1.384(11) .
C9 H9 0.9300 .
C10 C11 1.370(10) .
C10 H10 0.9300 .
C11 C12 1.372(11) .
C11 C14 1.504(9) .
C12 C13 1.374(11) .
C12 H12 0.9300 .
C13 H13 0.9300 .
C14 O4 1.242(9) .
C14 O5 1.245(9) .
C15 C20 1.373(10) .
C15 C16 1.393(10) .
C15 P1 1.798(7) .
C16 C17 1.368(11) .
C16 H16 0.9300 .
C17 C18 1.402(11) .
C17 H17 0.9300 .
C18 C19 1.376(11) .
C18 C21 1.500(10) .
C19 C20 1.388(11) .
C19 H19 0.9300 .
C20 H20 0.9300 .
C21 O7 1.257(11) .
C21 O6 1.259(9) .
C21 Sm1 2.862(7) 2_554
C22 O8 1.193(7) .
C22 O8 1.193(7) 2_654
C22 H22 0.9300 .
O1 P1 1.499(5) .
O2 Sm1 2.474(6) 1_565
O3 Sm1 2.534(5) 1_565
O4 Sm1 2.319(5) 3_635
O5 Sm1 2.364(5) 4_536
O6 Sm1 2.498(5) 2_554
O7 Sm1 2.486(6) 2_554

loop_
_platon_squeeze_void_nr
_platon_squeeze_void_average_x
_platon_squeeze_void_average_y
_platon_squeeze_void_average_z
_platon_squeeze_void_volume
_platon_squeeze_void_count_electrons
1 -0.019 -0.002 0.000 1880.6 1057.4
